data_4120295
loop_
_publ_author_name
'Thao T. Vo'
'Jiaheng Zhang'
'Damon A. Parrish'
'Brendan Twamley'
'Jean'ne M. Shreeve'

_publ_contact_author_address
;
Laboratory for the Structure of Matter
Naval Research Laboratory
Washington, DC 20375
;
_publ_contact_author_email damon.parrish@nrl.navy.mil
_publ_contact_author_fax 202-767-6874
_publ_contact_author_name 'Dr Damon A. Parrish'
_publ_contact_author_phone 202-404-2141
_publ_section_title
;
 New Roles for 1,1-Diamino-2,2-dinitroethene (FOX-7): Halogenated FOX-7
 and Azo-bis(diahaloFOX) as Energetic Materials and Oxidizers
;
_journal_name_full 'Journal of the American Chemical Society'
_journal_page_first 11787
_journal_page_last 11790
_journal_paper_doi 10.1021/ja406629g
_journal_volume 135
_journal_year 2013
_chemical_formula_moiety 'C4 Cl4 N8 O8'
_chemical_formula_sum 'C4 Cl4 N8 O8'
_chemical_formula_weight 429.92
_chemical_name_common FOXCl4
_chemical_name_systematic
; 
 ? 
;
_space_group_IT_number 14
_symmetry_cell_setting monoclinic
_symmetry_space_group_name_Hall '-P 2yn'
_symmetry_space_group_name_H-M 'P 1 21/n 1'
_atom_sites_solution_primary direct
_atom_sites_solution_secondary difmap
_audit_creation_method SHELXL-97
_cell_angle_alpha 90.00
_cell_angle_beta 101.392(2)
_cell_angle_gamma 90.00
_cell_formula_units_Z 2
_cell_length_a 7.8266(10)
_cell_length_b 7.0676(9)
_cell_length_c 12.7622(16)
_cell_measurement_temperature 150(2)
_cell_volume 692.04(15)
_computing_cell_refinement 'Bruker APEX2 v2010.3-0 (Bruker, 2009)'
_computing_data_collection 'Bruker APEX2 v2010.3-0 (Bruker, 2009)'
_computing_data_reduction
;
Bruker SAINT v7.68A (Bruker, 2009), Bruker XPREP v2008/2 (Bruker, 2008)
;
_computing_molecular_graphics 'Bruker SHELXTL v2008/4 (Bruker, 2008)'
_computing_publication_material 'Bruker SHELXTL v2008/4 (Bruker, 2008)'
_computing_structure_refinement 'Bruker SHELXTL v2008/4 (Bruker, 2008)'
_computing_structure_solution 'Bruker SHELXTL v2008/4 (Bruker, 2008)'
_diffrn_ambient_temperature 150(2)
_diffrn_measured_fraction_theta_full 1.000
_diffrn_measured_fraction_theta_max 0.959
_diffrn_measurement_device_type 'Bruker SMART APEX II CCD'
_diffrn_measurement_method '\w scans'
_diffrn_radiation_monochromator graphite
_diffrn_radiation_source 'fine-focus sealed tube'
_diffrn_radiation_type MoK\a
_diffrn_radiation_wavelength 0.71073
_diffrn_reflns_av_R_equivalents 0.0343
_diffrn_reflns_av_sigmaI/netI 0.0190
_diffrn_reflns_limit_h_max 11
_diffrn_reflns_limit_h_min -11
_diffrn_reflns_limit_k_max 10
_diffrn_reflns_limit_k_min -10
_diffrn_reflns_limit_l_max 19
_diffrn_reflns_limit_l_min -18
_diffrn_reflns_number 11969
_diffrn_reflns_theta_full 25.00
_diffrn_reflns_theta_max 33.14
_diffrn_reflns_theta_min 2.83
_exptl_absorpt_coefficient_mu 0.918
_exptl_absorpt_correction_T_max 0.8596
_exptl_absorpt_correction_T_min 0.7884
_exptl_absorpt_correction_type multi-scan
_exptl_absorpt_process_details 'SADABS v2008/1 (Bruker, 2008)'
_exptl_crystal_colour purple
_exptl_crystal_density_diffrn 2.063
_exptl_crystal_description plate
_exptl_crystal_F_000 424
_exptl_crystal_size_max 0.27
_exptl_crystal_size_mid 0.26
_exptl_crystal_size_min 0.17
_refine_diff_density_max 0.552
_refine_diff_density_min -0.196
_refine_diff_density_rms 0.055
_refine_ls_extinction_method none
_refine_ls_goodness_of_fit_ref 1.033
_refine_ls_matrix_type full
_refine_ls_number_parameters 109
_refine_ls_number_reflns 2524
_refine_ls_number_restraints 0
_refine_ls_restrained_S_all 1.033
_refine_ls_R_factor_all 0.0253
_refine_ls_R_factor_gt 0.0228
_refine_ls_shift/su_max 0.001
_refine_ls_shift/su_mean 0.000
_refine_ls_structure_factor_coef Fsqd
_refine_ls_weighting_details 'calc w=1/[\s^2^(Fo^2^)+(0.0345P)^2^+0.1654P] where P=(Fo^2^+2Fc^2^)/3'
_refine_ls_weighting_scheme calc
_refine_ls_wR_factor_gt 0.0622
_refine_ls_wR_factor_ref 0.0633
_reflns_number_gt 2302
_reflns_number_total 2524
_reflns_threshold_expression I>2\s(I)
_cod_data_source_file ja406629g_si_002_2.cif
_cod_data_source_block shrv203
_cod_database_code 4120295

loop_
_symmetry_equiv_pos_as_xyz
'x, y, z'
'-x+1/2, y+1/2, -z+1/2'
'-x, -y, -z'
'x-1/2, -y-1/2, z-1/2'

loop_
_atom_site_label
_atom_site_type_symbol
_atom_site_fract_x
_atom_site_fract_y
_atom_site_fract_z
_atom_site_U_iso_or_equiv
_atom_site_adp_type
_atom_site_occupancy
_atom_site_symmetry_multiplicity
_atom_site_calc_flag
N1 N -0.04097(10) 0.95653(10) 0.53022(6) 0.01604(14) Uani 1 1 d
C2 C 0.05621(10) 0.80601(12) 0.58718(7) 0.01424(14) Uani 1 1 d
N3 N -0.00245(10) 0.70299(11) 0.65429(6) 0.01748(14) Uani 1 1 d
Cl4 Cl -0.20668(3) 0.75082(4) 0.67300(2) 0.02486(7) Uani 1 1 d
C5 C 0.24420(11) 0.76602(12) 0.57833(7) 0.01471(14) Uani 1 1 d
Cl6 Cl 0.38212(3) 0.95067(3) 0.624856(19) 0.02253(6) Uani 1 1 d
N7 N 0.30543(10) 0.58086(12) 0.64167(7) 0.02060(15) Uani 1 1 d
O8 O 0.25206(11) 0.43495(10) 0.59638(7) 0.02891(17) Uani 1 1 d
O9 O 0.39669(11) 0.59900(14) 0.72924(7) 0.0354(2) Uani 1 1 d
N10 N 0.25901(10) 0.71301(11) 0.46302(6) 0.01786(14) Uani 1 1 d
O11 O 0.12322(10) 0.67965(11) 0.40150(6) 0.02431(15) Uani 1 1 d
O12 O 0.40609(10) 0.70305(13) 0.44603(7) 0.03062(17) Uani 1 1 d

loop_
_atom_site_aniso_label
_atom_site_aniso_U_11
_atom_site_aniso_U_22
_atom_site_aniso_U_33
_atom_site_aniso_U_23
_atom_site_aniso_U_13
_atom_site_aniso_U_12
N1 0.0151(3) 0.0138(3) 0.0185(3) 0.0011(2) 0.0017(3) 0.0018(2)
C2 0.0127(3) 0.0135(3) 0.0159(3) -0.0002(3) 0.0012(3) 0.0012(3)
N3 0.0152(3) 0.0182(3) 0.0196(3) 0.0010(3) 0.0046(3) 0.0009(3)
Cl4 0.01896(11) 0.02747(12) 0.03116(13) 0.00272(9) 0.01226(9) 0.00198(8)
C5 0.0131(3) 0.0138(3) 0.0167(3) 0.0012(3) 0.0017(3) 0.0005(3)
Cl6 0.01560(10) 0.02018(11) 0.02997(12) -0.00478(8) 0.00005(8) -0.00351(7)
N7 0.0155(3) 0.0205(4) 0.0263(4) 0.0079(3) 0.0054(3) 0.0049(3)
O8 0.0313(4) 0.0150(3) 0.0426(4) 0.0037(3) 0.0125(3) 0.0035(3)
O9 0.0295(4) 0.0426(5) 0.0295(4) 0.0158(3) -0.0055(3) 0.0031(4)
N10 0.0184(3) 0.0167(3) 0.0189(3) 0.0000(3) 0.0047(3) 0.0009(3)
O11 0.0222(3) 0.0259(4) 0.0227(3) -0.0067(3) -0.0008(3) 0.0013(3)
O12 0.0210(3) 0.0434(5) 0.0305(4) -0.0031(3) 0.0125(3) 0.0006(3)

loop_
_atom_type_symbol
_atom_type_description
_atom_type_scat_dispersion_real
_atom_type_scat_dispersion_imag
_atom_type_scat_source
C C 0.0033 0.0016 'International Tables Vol C Tables 4.2.6.8 and 6.1.1.4'
N N 0.0061 0.0033 'International Tables Vol C Tables 4.2.6.8 and 6.1.1.4'
O O 0.0106 0.0060 'International Tables Vol C Tables 4.2.6.8 and 6.1.1.4'
Cl Cl 0.1484 0.1585 'International Tables Vol C Tables 4.2.6.8 and 6.1.1.4'

loop_
_geom_angle_atom_site_label_1
_geom_angle_atom_site_label_2
_geom_angle_atom_site_label_3
_geom_angle
_geom_angle_site_symmetry_1
N1 N1 C2 113.17(9) 3_576
N3 C2 N1 122.88(8) .
N3 C2 C5 115.11(7) .
N1 C2 C5 121.86(7) .
C2 N3 Cl4 117.04(6) .
C2 C5 N10 111.76(7) .
C2 C5 N7 108.59(7) .
N10 C5 N7 102.51(7) .
C2 C5 Cl6 112.47(6) .
N10 C5 Cl6 110.63(6) .
N7 C5 Cl6 110.41(6) .
O9 N7 O8 127.94(9) .
O9 N7 C5 117.03(8) .
O8 N7 C5 115.02(8) .
O11 N10 O12 127.80(9) .
O11 N10 C5 116.28(7) .
O12 N10 C5 115.86(8) .

loop_
_geom_bond_atom_site_label_1
_geom_bond_atom_site_label_2
_geom_bond_distance
_geom_bond_site_symmetry_2
N1 N1 1.2567(15) 3_576
N1 C2 1.4213(11) .
C2 N3 1.2767(11) .
C2 C5 1.5242(12) .
N3 Cl4 1.6962(8) .
C5 N10 1.5448(12) .
C5 N7 1.5629(11) .
C5 Cl6 1.7227(9) .
N7 O9 1.2084(12) .
N7 O8 1.2152(12) .
N10 O11 1.2132(11) .
N10 O12 1.2148(11) .

loop_
_geom_torsion_atom_site_label_1
_geom_torsion_atom_site_label_2
_geom_torsion_atom_site_label_3
_geom_torsion_atom_site_label_4
_geom_torsion
_geom_torsion_site_symmetry_1
N1 N1 C2 N3 178.52(10) 3_576
N1 N1 C2 C5 3.24(13) 3_576
N1 C2 N3 Cl4 0.70(12) .
C5 C2 N3 Cl4 176.27(6) .
N3 C2 C5 N10 122.19(8) .
N1 C2 C5 N10 -62.19(10) .
N3 C2 C5 N7 9.84(10) .
N1 C2 C5 N7 -174.55(7) .
N3 C2 C5 Cl6 -112.67(8) .
N1 C2 C5 Cl6 62.95(9) .
C2 C5 N7 O9 -101.60(9) .
N10 C5 N7 O9 140.02(9) .
Cl6 C5 N7 O9 22.14(10) .
C2 C5 N7 O8 77.33(10) .
N10 C5 N7 O8 -41.04(9) .
Cl6 C5 N7 O8 -158.93(7) .
C2 C5 N10 O11 -11.83(11) .
N7 C5 N10 O11 104.29(8) .
Cl6 C5 N10 O11 -137.99(7) .
C2 C5 N10 O12 170.78(8) .
N7 C5 N10 O12 -73.11(9) .
Cl6 C5 N10 O12 44.62(10) .
